data_7238714
loop_
_publ_author_name
'Campos, Vinicius R.'
'Santos, Evelyne A. dos'
'Ferreira, Vitor F.'
'Montenegro, Raquel C.'
'de Souza, Maria C. B. V.'
'Costa-Lotufo, Let\'icia V.'
'de Moraes, Manoel O.'
'Regufe, Anna K. P.'
'Jord\~ao, Alessandro K.'
'Pinto, Angelo C.'
'Resende, Jackson A. L. C.'
'Cunha, Anna C.'

_publ_section_title
;
 Synthesis of carbohydrate-based naphthoquinones and their substituted
 phenylhydrazono derivatives as anticancer agents
;
_journal_issue 30
_journal_name_full 'RSC Advances'
_journal_page_first 11438
_journal_paper_doi 10.1039/c2ra21514d
_journal_volume 2
_journal_year 2012
_chemical_absolute_configuration ad
_chemical_compound_source 'synthesis as described'
_chemical_formula_moiety 'C25 H26 Br N3 O5'
_chemical_formula_sum 'C25 H26 Br N3 O5'
_chemical_formula_weight 528.4
_space_group_IT_number 19
_space_group_name_Hall 'P 2ac 2ab'
_space_group_name_H-M_alt 'P 21 21 21'
_symmetry_cell_setting orthorhombic
_symmetry_Int_Tables_number 19
_symmetry_space_group_name_Hall 'P 2ac 2ab'
_symmetry_space_group_name_H-M 'P 21 21 21'
_atom_sites_solution_hydrogens geom
_atom_sites_solution_primary direct
_atom_sites_solution_secondary difmap
_audit_conform_dict_location ftp://ftp.iucr.org/pub/cif_core.dic
_audit_conform_dict_name cif_core.dic
_audit_conform_dict_version 2.4
_audit_creation_date 2012-05-19
_audit_creation_method 'WinGX routine CIF_UPDATE'
_audit_update_record
;
?

2012-07-02 # Formatted by publCIF
;
_cell_angle_alpha 90
_cell_angle_beta 90
_cell_angle_gamma 90
_cell_formula_units_Z 4
_cell_length_a 5.8640(2)
_cell_length_b 15.2666(18)
_cell_length_c 26.181(2)
_cell_measurement_reflns_used 9799
_cell_measurement_temperature 150(2)
_cell_measurement_theta_max 29.4579
_cell_measurement_theta_min 2.7662
_cell_measurement_wavelength 0.71073
_cell_volume 2343.8(3)
_computing_cell_refinement
;
CrysAlisPro, Oxford Diffraction Ltd.,
Version 1.171.33.55 (release 05-01-2010 CrysAlis171 .NET)
(compiled Jan 5 2010,16:28:46)
;
_computing_data_collection
;
CrysAlisPro, Oxford Diffraction Ltd.,
Version 1.171.33.55 (release 05-01-2010 CrysAlis171 .NET)
(compiled Jan 5 2010,16:28:46)
;
_computing_data_reduction
;
CrysAlisPro, Oxford Diffraction Ltd.,
Version 1.171.33.55 (release 05-01-2010 CrysAlis171 .NET)
(compiled Jan 5 2010,16:28:46)
;
_computing_molecular_graphics 'Ortep-3 for Windows (Farrugia, 1997)'
_computing_publication_material 'WinGX publication routines (Farrugia, 1999)'
_computing_structure_refinement 'SHELXL-97 (Sheldrick, 1997)'
_computing_structure_solution 'SHELXS-97 (Sheldrick, 1990)'
_diffrn_ambient_temperature 150(2)
_diffrn_detector_area_resol_mean 10.4186
_diffrn_measured_fraction_theta_full 0.998
_diffrn_measured_fraction_theta_max 0.998
_diffrn_measurement_device_type 'Xcalibur, Atlas, Gemini ultra'
_diffrn_measurement_method '\w scans'
_diffrn_orient_matrix_UB_11 -0.0035399714
_diffrn_orient_matrix_UB_12 -0.0225053831
_diffrn_orient_matrix_UB_13 0.023680861
_diffrn_orient_matrix_UB_21 -0.0068739217
_diffrn_orient_matrix_UB_22 0.0405905897
_diffrn_orient_matrix_UB_23 0.0130713471
_diffrn_orient_matrix_UB_31 -0.1207865692
_diffrn_orient_matrix_UB_32 -0.0016504163
_diffrn_orient_matrix_UB_33 -0.0014379164
_diffrn_radiation_monochromator graphite
_diffrn_radiation_probe x-ray
_diffrn_radiation_type MoK\a
_diffrn_radiation_wavelength 0.71073
_diffrn_reflns_av_R_equivalents 0.0424
_diffrn_reflns_av_unetI/netI 0.0455
_diffrn_reflns_limit_h_max 7
_diffrn_reflns_limit_h_min -6
_diffrn_reflns_limit_k_max 18
_diffrn_reflns_limit_k_min -19
_diffrn_reflns_limit_l_max 32
_diffrn_reflns_limit_l_min -29
_diffrn_reflns_number 18215
_diffrn_reflns_theta_full 26.37
_diffrn_reflns_theta_max 26.37
_diffrn_reflns_theta_min 2.78
_exptl_absorpt_coefficient_mu 1.796
_exptl_absorpt_correction_T_max 0.894
_exptl_absorpt_correction_T_min 0.651
_exptl_absorpt_correction_type analytical
_exptl_absorpt_process_details
;
CrysAlisPro, Oxford Diffraction Ltd.,
Version 1.171.33.55 (release 05-01-2010 CrysAlis171 .NET)
(compiled Jan 5 2010,16:28:46)
Analytical numeric absorption correction using a multifaceted crystal
model based on expressions derived by R.C. Clark & J.S.
(Clark, R. C. & Reid, J. S. (1995). Acta Cryst. A51, 887-897)
;
_exptl_crystal_colour red
_exptl_crystal_density_diffrn 1.497
_exptl_crystal_density_method 'not measured'
_exptl_crystal_description prism
_exptl_crystal_F_000 1088
_exptl_crystal_size_max 0.3871
_exptl_crystal_size_mid 0.1393
_exptl_crystal_size_min 0.0734
_refine_diff_density_max 0.434
_refine_diff_density_min -0.328
_refine_diff_density_rms 0.047
_refine_ls_abs_structure_details 'Flack H D (1983), Acta Cryst. A39, 876-881'
_refine_ls_abs_structure_Flack -0.005(6)
_refine_ls_extinction_method none
_refine_ls_goodness_of_fit_ref 0.95
_refine_ls_hydrogen_treatment constr
_refine_ls_matrix_type full
_refine_ls_number_parameters 310
_refine_ls_number_reflns 4782
_refine_ls_number_restraints 0
_refine_ls_restrained_S_all 0.95
_refine_ls_R_factor_all 0.0401
_refine_ls_R_factor_gt 0.0289
_refine_ls_shift/su_max 0
_refine_ls_shift/su_mean 0
_refine_ls_structure_factor_coef Fsqd
_refine_ls_weighting_details 'calc w=1/[\s^2^(Fo^2^)+(0.0314P)^2^+0.0000P] where P=(Fo^2^+2Fc^2^)/3'
_refine_ls_weighting_scheme calc
_refine_ls_wR_factor_gt 0.0568
_refine_ls_wR_factor_ref 0.0583
_reflns_number_gt 3855
_reflns_number_total 4782
_reflns_threshold_expression >2sigma(I)
_cod_data_source_file c2ra21514d.txt
_cod_data_source_block nafrib_br_ph
_cod_original_cell_volume 2343.8(4)
_cod_database_code 7238714

loop_
_symmetry_equiv_pos_as_xyz
'x, y, z'
'-x+1/2, -y, z+1/2'
'x+1/2, -y+1/2, -z'
'-x, y+1/2, -z+1/2'

loop_
_atom_site_label
_atom_site_type_symbol
_atom_site_fract_x
_atom_site_fract_y
_atom_site_fract_z
_atom_site_U_iso_or_equiv
_atom_site_adp_type
_atom_site_occupancy
_atom_site_symmetry_multiplicity
_atom_site_calc_flag
_atom_site_refinement_flags
O1 O 0.0653(3) 0.12679(10) 0.95442(6) 0.0286(4) Uani 1 1 d .
N1 N -0.0705(3) 0.08484(12) 0.85302(7) 0.0225(4) Uani 1 1 d .
N2 N -0.1977(3) 0.05258(12) 0.88995(7) 0.0241(4) Uani 1 1 d .
H2A H -0.1639 0.0639 0.922 0.029 Uiso 1 1 calc R
N3 N 0.6785(3) 0.29387(11) 0.88921(7) 0.0247(5) Uani 1 1 d .
H3A H 0.7378 0.3172 0.8615 0.03 Uiso 1 1 d R
C1 C 0.1087(4) 0.13282(14) 0.86451(9) 0.0213(5) Uani 1 1 d .
C2 C 0.1795(4) 0.15374(14) 0.91663(9) 0.0228(6) Uani 1 1 d .
C3 C 0.3750(4) 0.20717(14) 0.92298(9) 0.0242(5) Uani 1 1 d .
H3 H 0.4217 0.2217 0.9567 0.029 Uiso 1 1 calc R
C4 C 0.4999(5) 0.23888(11) 0.88278(7) 0.0212(4) Uani 1 1 d .
C5 C 0.5763(4) 0.23775(15) 0.78840(9) 0.0284(6) Uani 1 1 d .
H5 H 0.7119 0.2705 0.7939 0.034 Uiso 1 1 calc R
C6 C 0.5154(6) 0.21437(13) 0.73928(8) 0.0311(5) Uani 1 1 d .
H6 H 0.6099 0.23 0.7113 0.037 Uiso 1 1 calc R
C7 C 0.3163(4) 0.16818(14) 0.73116(9) 0.0289(6) Uani 1 1 d .
H7 H 0.272 0.1535 0.6973 0.035 Uiso 1 1 calc R
C8 C 0.1824(4) 0.14341(14) 0.77132(9) 0.0256(6) Uani 1 1 d .
H8 H 0.046 0.1117 0.765 0.031 Uiso 1 1 calc R
C9 C 0.2428(4) 0.16402(13) 0.82165(9) 0.0209(5) Uani 1 1 d .
C10 C 0.4416(4) 0.21402(13) 0.82995(8) 0.0210(5) Uani 1 1 d .
C11 C 0.7813(4) 0.31795(14) 0.93752(9) 0.0245(5) Uani 1 1 d .
H11A H 0.9265 0.2856 0.9415 0.029 Uiso 1 1 calc R
H11B H 0.6786 0.2998 0.9656 0.029 Uiso 1 1 calc R
C12 C 0.8279(4) 0.41518(13) 0.94222(8) 0.0206(5) Uani 1 1 d .
H12 H 0.8888 0.4268 0.9773 0.025 Uiso 1 1 calc R
C13 C 0.6220(4) 0.47203(13) 0.93429(9) 0.0225(5) Uani 1 1 d .
H13 H 0.4755 0.4398 0.9396 0.027 Uiso 1 1 calc R
C14 C 0.6447(4) 0.50922(15) 0.88036(9) 0.0270(6) Uani 1 1 d .
H14 H 0.527 0.4847 0.8567 0.032 Uiso 1 1 calc R
C15 C 0.8864(4) 0.48561(14) 0.86347(9) 0.0231(5) Uani 1 1 d .
H15 H 0.9711 0.54 0.8538 0.028 Uiso 1 1 calc R
C16 C 0.5550(4) 0.61963(14) 0.93657(9) 0.0247(6) Uani 1 1 d .
C17 C 0.2983(4) 0.62511(17) 0.94037(12) 0.0417(7) Uani 1 1 d .
H17A H 0.2309 0.5698 0.9288 0.063 Uiso 1 1 calc R
H17B H 0.243 0.6731 0.9188 0.063 Uiso 1 1 calc R
H17C H 0.2544 0.636 0.9759 0.063 Uiso 1 1 calc R
C18 C 0.6695(4) 0.70193(14) 0.95377(11) 0.0363(7) Uani 1 1 d .
H18A H 0.6282 0.714 0.9894 0.054 Uiso 1 1 calc R
H18B H 0.6202 0.7508 0.9322 0.054 Uiso 1 1 calc R
H18C H 0.8352 0.695 0.9511 0.054 Uiso 1 1 calc R
C19 C 1.0956(4) 0.41162(19) 0.79970(11) 0.0382(7) Uani 1 1 d .
H19A H 1.1668 0.4673 0.79 0.057 Uiso 1 1 calc R
H19B H 1.0805 0.3743 0.7694 0.057 Uiso 1 1 calc R
H19C H 1.1909 0.382 0.8252 0.057 Uiso 1 1 calc R
O11 O 0.9949(3) 0.44504(9) 0.90550(5) 0.0249(3) Uani 1 1 d .
O12 O 0.8743(3) 0.42813(11) 0.82091(6) 0.0275(4) Uani 1 1 d .
O13 O 0.6405(3) 0.54870(9) 0.96563(6) 0.0248(4) Uani 1 1 d .
O14 O 0.6234(4) 0.60109(10) 0.88590(6) 0.0441(5) Uani 1 1 d .
C20 C -0.3859(4) 0.00042(13) 0.87825(9) 0.0226(5) Uani 1 1 d .
C21 C -0.5128(5) -0.03408(13) 0.91818(8) 0.0267(5) Uani 1 1 d .
H21 H -0.4718 -0.0214 0.9525 0.032 Uiso 1 1 calc R
C22 C -0.6987(4) -0.08684(15) 0.90813(10) 0.0283(6) Uani 1 1 d .
H22 H -0.7869 -0.11 0.9354 0.034 Uiso 1 1 calc R
C23 C -0.7549(4) -0.10555(14) 0.85859(9) 0.0248(6) Uani 1 1 d .
C24 C -0.6335(4) -0.07003(15) 0.81853(9) 0.0264(5) Uani 1 1 d .
H24 H -0.6774 -0.0821 0.7843 0.032 Uiso 1 1 calc R
C25 C -0.4487(4) -0.01704(14) 0.82814(9) 0.0247(6) Uani 1 1 d .
H25 H -0.3644 0.0075 0.8006 0.03 Uiso 1 1 calc R
Br Br -1.00429(5) -0.180908(14) 0.844652(9) 0.03525(8) Uani 1 1 d .

loop_
_atom_site_aniso_label
_atom_site_aniso_U_11
_atom_site_aniso_U_22
_atom_site_aniso_U_33
_atom_site_aniso_U_23
_atom_site_aniso_U_13
_atom_site_aniso_U_12
O1 0.0353(10) 0.0281(8) 0.0225(9) -0.0001(7) 0.0058(7) -0.0011(7)
N1 0.0263(10) 0.0197(9) 0.0214(11) 0.0000(8) 0.0010(8) 0.0050(8)
N2 0.0291(11) 0.0243(10) 0.0189(11) -0.0005(8) 0.0031(9) 0.0035(9)
N3 0.0356(11) 0.0206(10) 0.0178(11) -0.0022(8) 0.0018(9) -0.0023(9)
C1 0.0268(12) 0.0146(11) 0.0226(14) -0.0009(9) 0.0023(10) 0.0060(10)
C2 0.0287(13) 0.0179(11) 0.0218(14) -0.0005(9) 0.0028(11) 0.0071(10)
C3 0.0341(13) 0.0232(12) 0.0151(13) -0.0060(9) -0.0017(11) 0.0025(11)
C4 0.0292(11) 0.0142(9) 0.0202(12) -0.0016(8) -0.0021(15) 0.0050(14)
C5 0.0349(14) 0.0218(12) 0.0284(15) -0.0039(10) 0.0038(11) -0.0056(10)
C6 0.0457(15) 0.0295(11) 0.0181(13) -0.0033(9) 0.0054(15) -0.0053(15)
C7 0.0416(14) 0.0261(13) 0.0190(14) -0.0051(11) -0.0022(12) -0.0005(12)
C8 0.0310(14) 0.0217(12) 0.0240(15) -0.0030(10) -0.0027(12) 0.0003(11)
C9 0.0285(12) 0.0128(11) 0.0214(14) -0.0019(9) 0.0008(10) 0.0064(9)
C10 0.0290(14) 0.0143(10) 0.0196(13) -0.0018(8) 0.0012(9) 0.0054(9)
C11 0.0333(12) 0.0189(11) 0.0214(13) -0.0032(10) -0.0047(10) 0.0010(11)
C12 0.0282(12) 0.0193(11) 0.0143(13) -0.0032(9) -0.0011(10) -0.0013(10)
C13 0.0301(13) 0.0163(11) 0.0210(14) -0.0078(9) -0.0002(11) -0.0022(10)
C14 0.0316(14) 0.0290(13) 0.0205(14) -0.0055(10) -0.0043(11) 0.0092(11)
C15 0.0288(13) 0.0200(12) 0.0207(14) -0.0026(9) -0.0011(10) 0.0003(11)
C16 0.0321(16) 0.0199(11) 0.0220(14) 0.0015(9) -0.0010(11) 0.0075(10)
C17 0.0327(15) 0.0300(15) 0.062(2) -0.0147(14) -0.0048(15) 0.0037(13)
C18 0.0316(13) 0.0211(13) 0.0561(19) 0.0018(12) 0.0031(13) -0.0010(11)
C19 0.0323(14) 0.0411(16) 0.0413(18) -0.0106(13) 0.0108(13) -0.0015(13)
O11 0.0237(7) 0.0253(7) 0.0256(8) -0.0001(6) -0.0043(9) 0.0007(10)
O12 0.0302(9) 0.0287(9) 0.0237(10) -0.0071(8) 0.0026(7) 0.0006(8)
O13 0.0390(9) 0.0149(7) 0.0206(9) -0.0022(7) -0.0019(8) 0.0036(7)
O14 0.0809(14) 0.0283(9) 0.0230(10) 0.0082(8) 0.0137(9) 0.0272(9)
C20 0.0234(12) 0.0156(11) 0.0290(15) -0.0021(10) 0.0016(11) 0.0067(10)
C21 0.0328(12) 0.0243(11) 0.0229(12) -0.0028(9) 0.0048(14) 0.0055(15)
C22 0.0293(13) 0.0244(12) 0.0312(16) 0.0056(11) 0.0075(12) 0.0029(11)
C23 0.0226(12) 0.0190(12) 0.0328(16) -0.0015(10) 0.0025(11) 0.0036(10)
C24 0.0289(13) 0.0257(13) 0.0247(14) -0.0026(11) 0.0021(11) 0.0046(11)
C25 0.0261(14) 0.0227(12) 0.0254(14) 0.0034(9) 0.0047(10) 0.0026(10)
Br 0.02805(11) 0.02946(11) 0.04824(16) 0.00194(11) 0.00359(16) -0.00259(15)

loop_
_atom_type_symbol
_atom_type_description
_atom_type_scat_dispersion_real
_atom_type_scat_dispersion_imag
_atom_type_scat_source
C C 0.0033 0.0016 'International Tables Vol C Tables 4.2.6.8 and 6.1.1.4'
H H 0 0 'International Tables Vol C Tables 4.2.6.8 and 6.1.1.4'
O O 0.0106 0.006 'International Tables Vol C Tables 4.2.6.8 and 6.1.1.4'
Br Br -0.2901 2.4595 'International Tables Vol C Tables 4.2.6.8 and 6.1.1.4'
N N 0.0061 0.0033 'International Tables Vol C Tables 4.2.6.8 and 6.1.1.4'

loop_
_exptl_crystal_face_index_h
_exptl_crystal_face_index_k
_exptl_crystal_face_index_l
_exptl_crystal_face_perp_dist
0 2 1 0.054
0 -2 -1 0.0194
1 0 0 0.2
0 -1 3 0.0622
0 1 -3 0.0622
-1 1 0 0.162
0 1 3 0.0696
0 1 -1 0.0418

loop_
_geom_angle_atom_site_label_1
_geom_angle_atom_site_label_2
_geom_angle_atom_site_label_3
_geom_angle
C1 N1 N2 119.53(19)
N1 N2 C20 120.0(2)
N1 N2 H2A 120
C20 N2 H2A 120
C4 N3 C11 126.02(19)
C4 N3 H3A 117
C11 N3 H3A 117
N1 C1 C9 116.0(2)
N1 C1 C2 124.2(2)
C9 C1 C2 119.8(2)
O1 C2 C3 121.6(2)
O1 C2 C1 120.6(2)
C3 C2 C1 117.7(2)
C4 C3 C2 123.1(2)
C4 C3 H3 118.5
C2 C3 H3 118.5
N3 C4 C3 122.5(2)
N3 C4 C10 117.12(19)
C3 C4 C10 120.4(2)
C6 C5 C10 120.9(2)
C6 C5 H5 119.6
C10 C5 H5 119.6
C7 C6 C5 119.6(2)
C7 C6 H6 120.2
C5 C6 H6 120.2
C8 C7 C6 120.6(2)
C8 C7 H7 119.7
C6 C7 H7 119.7
C7 C8 C9 121.1(2)
C7 C8 H8 119.4
C9 C8 H8 119.4
C8 C9 C10 118.4(2)
C8 C9 C1 121.1(2)
C10 C9 C1 120.4(2)
C5 C10 C9 119.3(2)
C5 C10 C4 122.3(2)
C9 C10 C4 118.4(2)
N3 C11 C12 113.25(19)
N3 C11 H11A 108.9
C12 C11 H11A 108.9
N3 C11 H11B 108.9
C12 C11 H11B 108.9
H11A C11 H11B 107.7
O11 C12 C13 105.70(17)
O11 C12 C11 112.16(18)
C13 C12 C11 114.23(18)
O11 C12 H12 108.2
C13 C12 H12 108.2
C11 C12 H12 108.2
O13 C13 C12 109.39(18)
O13 C13 C14 102.65(17)
C12 C13 C14 105.82(18)
O13 C13 H13 112.8
C12 C13 H13 112.8
C14 C13 H13 112.8
O14 C14 C13 105.42(18)
O14 C14 C15 110.2(2)
C13 C14 C15 105.11(19)
O14 C14 H14 111.9
C13 C14 H14 111.9
C15 C14 H14 111.9
O11 C15 O12 111.25(17)
O11 C15 C14 107.19(19)
O12 C15 C14 109.05(18)
O11 C15 H15 109.8
O12 C15 H15 109.8
C14 C15 H15 109.8
O14 C16 O13 104.51(16)
O14 C16 C18 108.88(19)
O13 C16 C18 108.80(18)
O14 C16 C17 110.8(2)
O13 C16 C17 111.1(2)
C18 C16 C17 112.4(2)
C16 C17 H17A 109.5
C16 C17 H17B 109.5
H17A C17 H17B 109.5
C16 C17 H17C 109.5
H17A C17 H17C 109.5
H17B C17 H17C 109.5
C16 C18 H18A 109.5
C16 C18 H18B 109.5
H18A C18 H18B 109.5
C16 C18 H18C 109.5
H18A C18 H18C 109.5
H18B C18 H18C 109.5
O12 C19 H19A 109.5
O12 C19 H19B 109.5
H19A C19 H19B 109.5
O12 C19 H19C 109.5
H19A C19 H19C 109.5
H19B C19 H19C 109.5
C15 O11 C12 110.51(18)
C15 O12 C19 111.54(18)
C16 O13 C13 106.87(16)
C16 O14 C14 108.63(17)
C21 C20 C25 119.8(2)
C21 C20 N2 118.4(2)
C25 C20 N2 121.8(2)
C22 C21 C20 120.1(2)
C22 C21 H21 120
C20 C21 H21 120
C23 C22 C21 119.5(2)
C23 C22 H22 120.2
C21 C22 H22 120.2
C22 C23 C24 120.9(2)
C22 C23 Br 119.67(18)
C24 C23 Br 119.38(18)
C25 C24 C23 119.9(2)
C25 C24 H24 120
C23 C24 H24 120
C24 C25 C20 119.7(2)
C24 C25 H25 120.2
C20 C25 H25 120.2

loop_
_geom_bond_atom_site_label_1
_geom_bond_atom_site_label_2
_geom_bond_distance
O1 C2 1.263(3)
N1 C1 1.316(3)
N1 N2 1.317(2)
N2 C20 1.395(3)
N2 H2A 0.88
N3 C4 1.353(3)
N3 C11 1.448(3)
N3 H3A 0.88
C1 C9 1.451(3)
C1 C2 1.462(3)
C2 C3 1.417(3)
C3 C4 1.371(3)
C3 H3 0.95
C4 C10 1.474(3)
C5 C6 1.381(3)
C5 C10 1.392(3)
C5 H5 0.95
C6 C7 1.380(4)
C6 H6 0.95
C7 C8 1.366(3)
C7 H7 0.95
C8 C9 1.400(3)
C8 H8 0.95
C9 C10 1.410(3)
C11 C12 1.514(3)
C11 H11A 0.99
C11 H11B 0.99
C12 O11 1.446(3)
C12 C13 1.501(3)
C12 H12 1
C13 O13 1.434(2)
C13 C14 1.528(3)
C13 H13 1
C14 O14 1.415(3)
C14 C15 1.528(3)
C14 H14 1
C15 O11 1.414(3)
C15 O12 1.420(3)
C15 H15 1
C16 O14 1.415(3)
C16 O13 1.415(2)
C16 C18 1.494(3)
C16 C17 1.511(3)
C17 H17A 0.98
C17 H17B 0.98
C17 H17C 0.98
C18 H18A 0.98
C18 H18B 0.98
C18 H18C 0.98
C19 O12 1.434(3)
C19 H19A 0.98
C19 H19B 0.98
C19 H19C 0.98
C20 C21 1.387(3)
C20 C25 1.388(3)
C21 C22 1.380(3)
C21 H21 0.95
C22 C23 1.368(3)
C22 H22 0.95
C23 C24 1.379(3)
C23 Br 1.896(2)
C24 C25 1.376(3)
C24 H24 0.95
C25 H25 0.95

loop_
_geom_hbond_atom_site_label_D
_geom_hbond_atom_site_label_H
_geom_hbond_atom_site_label_A
_geom_hbond_distance_DH
_geom_hbond_distance_HA
_geom_hbond_distance_DA
_geom_hbond_angle_DHA
_geom_hbond_site_symmetry_A
N3 H3A O12 0.88 2.15 2.952(3) 150.6 .
N2 H2A O1 0.88 1.86 2.552(2) 134.5 .
C7 H7 O14 0.95 2.4 3.251(3) 148.8 4_646
C11 H11B O1 0.99 2.47 3.212(3) 131.8 3_557
C17 H17A O11 0.98 2.43 3.399(3) 169 1_455

loop_
_geom_torsion_atom_site_label_1
_geom_torsion_atom_site_label_2
_geom_torsion_atom_site_label_3
_geom_torsion_atom_site_label_4
_geom_torsion
C1 N1 N2 C20 -178.95(18)
N2 N1 C1 C9 178.52(18)
N2 N1 C1 C2 0.0(3)
N1 C1 C2 O1 -1.2(3)
C9 C1 C2 O1 -179.68(19)
N1 C1 C2 C3 -179.24(19)
C9 C1 C2 C3 2.3(3)
O1 C2 C3 C4 -178.7(2)
C1 C2 C3 C4 -0.6(3)
C11 N3 C4 C3 8.4(3)
C11 N3 C4 C10 -172.0(2)
C2 C3 C4 N3 176.2(2)
C2 C3 C4 C10 -3.5(3)
C10 C5 C6 C7 1.1(4)
C5 C6 C7 C8 -1.8(4)
C6 C7 C8 C9 0.0(3)
C7 C8 C9 C10 2.3(3)
C7 C8 C9 C1 -175.9(2)
N1 C1 C9 C8 -0.1(3)
C2 C1 C9 C8 178.53(19)
N1 C1 C9 C10 -178.32(18)
C2 C1 C9 C10 0.3(3)
C6 C5 C10 C9 1.2(3)
C6 C5 C10 C4 -179.2(2)
C8 C9 C10 C5 -2.9(3)
C1 C9 C10 C5 175.37(19)
C8 C9 C10 C4 177.45(19)
C1 C9 C10 C4 -4.3(3)
N3 C4 C10 C5 6.7(3)
C3 C4 C10 C5 -173.7(2)
N3 C4 C10 C9 -173.72(18)
C3 C4 C10 C9 5.9(3)
C4 N3 C11 C12 -135.0(2)
N3 C11 C12 O11 -64.4(2)
N3 C11 C12 C13 55.8(3)
O11 C12 C13 O13 -88.9(2)
C11 C12 C13 O13 147.34(18)
O11 C12 C13 C14 21.1(2)
C11 C12 C13 C14 -102.7(2)
O13 C13 C14 O14 -12.3(2)
C12 C13 C14 O14 -126.92(19)
O13 C13 C14 C15 104.20(19)
C12 C13 C14 C15 -10.5(2)
O14 C14 C15 O11 109.0(2)
C13 C14 C15 O11 -4.1(2)
O14 C14 C15 O12 -130.46(19)
C13 C14 C15 O12 116.42(19)
O12 C15 O11 C12 -101.0(2)
C14 C15 O11 C12 18.2(2)
C13 C12 O11 C15 -24.9(2)
C11 C12 O11 C15 100.1(2)
O11 C15 O12 C19 -68.6(3)
C14 C15 O12 C19 173.3(2)
O14 C16 O13 C13 -35.8(2)
C18 C16 O13 C13 -151.96(19)
C17 C16 O13 C13 83.8(2)
C12 C13 O13 C16 141.38(18)
C14 C13 O13 C16 29.3(2)
O13 C16 O14 C14 27.4(2)
C18 C16 O14 C14 143.5(2)
C17 C16 O14 C14 -92.3(2)
C13 C14 O14 C16 -9.1(3)
C15 C14 O14 C16 -122.0(2)
N1 N2 C20 C21 178.54(19)
N1 N2 C20 C25 -1.8(3)
C25 C20 C21 C22 1.1(3)
N2 C20 C21 C22 -179.2(2)
C20 C21 C22 C23 0.7(3)
C21 C22 C23 C24 -2.3(3)
C21 C22 C23 Br 178.06(17)
C22 C23 C24 C25 2.0(3)
Br C23 C24 C25 -178.35(16)
C23 C24 C25 C20 -0.1(3)
C21 C20 C25 C24 -1.4(3)
N2 C20 C25 C24 178.95(19)
